data_4100715
loop_
_publ_author_name
'Emmanuel Terazzi'
'Stephane Torelli'
'Jean-Pierre Rivera'
'Jean-Marc Benech'
'Gerald Bernardinelli'
'Cyril Bourgogne'
'Bertrand Donnio'
'Daniel Guillon'
'Daniel Imbert'
'Jean-Claude Bunzli'
'Andre Pinto'
'Damien Jeannerat'
'Claude Piguet'

_publ_section_title
;
Molecular Control of Macroscopic Cubic, Columnar and Lamellar
Organizations in Luminescent Lanthanide-containing Thermotropic
Liquid Crystals.
;
_journal_name_full 'Journal of the American Chemical Society'
_journal_paper_doi 10.1021/ja0446101
_journal_year 2005
_chemical_formula_sum 'C75 H68 B Co P3 S Si'
_chemical_formula_weight 1192.09
_chemical_name_common '[PhBP3]CoSSiPh3'
_space_group_IT_number 2
_symmetry_cell_setting triclinic
_symmetry_space_group_name_Hall '-P 1'
_symmetry_space_group_name_H-M 'P -1'
_cell_angle_alpha 87.2280(10)
_cell_angle_beta 81.4350(10)
_cell_angle_gamma 73.0240(10)
_cell_formula_units_Z 2
_cell_length_a 11.0416(8)
_cell_length_b 12.8426(9)
_cell_length_c 22.3975(15)
_cell_measurement_temperature 96
_cell_volume 3003.7(4)
_diffrn_ambient_temperature 96
_exptl_crystal_density_diffrn 1.318
_cod_database_code 4100715

loop_
_symmetry_equiv_pos_as_xyz
'x, y, z'
'-x, -y, -z'

loop_
_atom_site_label
_atom_site_type_symbol
_atom_site_fract_x
_atom_site_fract_y
_atom_site_fract_z
_atom_site_U_iso_or_equiv
_atom_site_adp_type
_atom_site_occupancy
_atom_site_symmetry_multiplicity
_atom_site_calc_flag
_atom_site_refinement_flags
_atom_site_disorder_assembly
_atom_site_disorder_group
Co1 Co 0.49478(4) 0.78880(3) 0.775083(17) 0.01481(10) Uani 1 1 d . . .
P1 P 0.55001(7) 0.64809(6) 0.83601(3) 0.01561(17) Uani 1 1 d . . .
P2 P 0.45781(7) 0.68007(6) 0.71367(3) 0.01564(17) Uani 1 1 d . . .
P3 P 0.68345(7) 0.77083(6) 0.71688(3) 0.01576(17) Uani 1 1 d . . .
S1 S 0.39268(7) 0.93229(6) 0.83048(3) 0.01880(17) Uani 1 1 d . . .
Si1 Si 0.40297(7) 1.09411(6) 0.81654(4) 0.01938(19) Uani 1 1 d . . .
B1 B 0.7081(3) 0.5362(3) 0.72674(14) 0.0163(7) Uani 1 1 d . . .
C1 C 0.8086(3) 0.4190(2) 0.70639(12) 0.0166(6) Uani 1 1 d . . .
C2 C 0.9312(3) 0.4053(3) 0.67797(18) 0.0623(13) Uani 1 1 d . . .
H2 H 0.9599 0.4680 0.6690 0.075 Uiso 1 1 calc R . .
C3 C 1.0156(4) 0.3036(3) 0.6617(2) 0.0715(14) Uani 1 1 d . . .
H3 H 1.0990 0.2990 0.6414 0.086 Uiso 1 1 calc R . .
C4 C 0.9816(3) 0.2121(2) 0.67401(14) 0.0300(8) Uani 1 1 d . . .
H4 H 1.0396 0.1429 0.6632 0.036 Uiso 1 1 calc R . .
C5 C 0.8623(3) 0.2215(3) 0.70231(16) 0.0452(10) Uani 1 1 d . . .
H5 H 0.8357 0.1579 0.7118 0.054 Uiso 1 1 calc R . .
C6 C 0.7777(3) 0.3232(3) 0.71768(15) 0.0435(10) Uani 1 1 d . . .
H6 H 0.6941 0.3266 0.7370 0.052 Uiso 1 1 calc R . .
C7 C 0.6375(3) 0.5225(2) 0.79683(12) 0.0171(7) Uani 1 1 d . . .
H7A H 0.7040 0.4808 0.8210 0.021 Uiso 1 1 calc R . .
H7B H 0.5777 0.4787 0.7950 0.021 Uiso 1 1 calc R . .
C8 C 0.5924(2) 0.5704(2) 0.68265(12) 0.0161(6) Uani 1 1 d . . .
H8A H 0.5631 0.5060 0.6773 0.019 Uiso 1 1 calc R . .
H8B H 0.6277 0.5923 0.6424 0.019 Uiso 1 1 calc R . .
C9 C 0.7825(2) 0.6311(2) 0.72247(12) 0.0174(6) Uani 1 1 d . . .
H9A H 0.8497 0.6159 0.6868 0.021 Uiso 1 1 calc R . .
H9B H 0.8259 0.6248 0.7587 0.021 Uiso 1 1 calc R . .
C10 C 0.6560(3) 0.6741(2) 0.88547(12) 0.0172(6) Uani 1 1 d . . .
C11 C 0.7862(3) 0.6191(2) 0.87945(12) 0.0185(7) Uani 1 1 d . . .
H11 H 0.8221 0.5650 0.8492 0.022 Uiso 1 1 calc R . .
C12 C 0.8633(3) 0.6421(2) 0.91679(13) 0.0217(7) Uani 1 1 d . . .
H12 H 0.9521 0.6045 0.9118 0.026 Uiso 1 1 calc R . .
C13 C 0.8123(3) 0.7198(2) 0.96173(13) 0.0227(7) Uani 1 1 d . . .
H13 H 0.8654 0.7359 0.9875 0.027 Uiso 1 1 calc R . .
C14 C 0.6820(3) 0.7737(2) 0.96832(13) 0.0222(7) Uani 1 1 d . . .
H14 H 0.6457 0.8263 0.9993 0.027 Uiso 1 1 calc R . .
C15 C 0.6052(3) 0.7519(2) 0.93072(12) 0.0186(7) Uani 1 1 d . . .
H15 H 0.5166 0.7901 0.9356 0.022 Uiso 1 1 calc R . .
C16 C 0.4239(3) 0.6182(2) 0.89040(12) 0.0157(6) Uani 1 1 d . . .
C17 C 0.4449(3) 0.5184(2) 0.91951(13) 0.0331(8) Uani 1 1 d . . .
H17 H 0.5259 0.4657 0.9111 0.040 Uiso 1 1 calc R . .
C18 C 0.3510(3) 0.4935(3) 0.96041(14) 0.0350(9) Uani 1 1 d . . .
H18 H 0.3677 0.4245 0.9800 0.042 Uiso 1 1 calc R . .
C19 C 0.2335(3) 0.5687(2) 0.97270(13) 0.0284(8) Uani 1 1 d . . .
H19 H 0.1678 0.5515 1.0002 0.034 Uiso 1 1 calc R . .
C20 C 0.2113(3) 0.6691(3) 0.94500(14) 0.0324(8) Uani 1 1 d . . .
H20 H 0.1306 0.7219 0.9542 0.039 Uiso 1 1 calc R . .
C21 C 0.3055(3) 0.6937(2) 0.90391(13) 0.0263(7) Uani 1 1 d . . .
H21 H 0.2888 0.7631 0.8848 0.032 Uiso 1 1 calc R . .
C22 C 0.3282(3) 0.6219(2) 0.74410(12) 0.0170(6) Uani 1 1 d . . .
C23 C 0.3405(3) 0.5109(2) 0.74445(12) 0.0219(7) Uani 1 1 d . . .
H23 H 0.4207 0.4607 0.7304 0.026 Uiso 1 1 calc R . .
C24 C 0.2369(3) 0.4734(2) 0.76506(13) 0.0282(8) Uani 1 1 d . . .
H24 H 0.2465 0.3974 0.7661 0.034 Uiso 1 1 calc R . .
C25 C 0.1189(3) 0.5457(2) 0.78427(13) 0.0270(8) Uani 1 1 d . . .
H25 H 0.0471 0.5198 0.7973 0.032 Uiso 1 1 calc R . .
C26 C 0.1062(3) 0.6552(2) 0.78450(13) 0.0258(7) Uani 1 1 d . . .
H26 H 0.0256 0.7051 0.7983 0.031 Uiso 1 1 calc R . .
C27 C 0.2104(3) 0.6930(2) 0.76462(13) 0.0223(7) Uani 1 1 d . . .
H27 H 0.2008 0.7689 0.7651 0.027 Uiso 1 1 calc R . .
C28 C 0.3873(2) 0.7660(2) 0.65309(12) 0.0172(6) Uani 1 1 d . . .
C29 C 0.3818(3) 0.7198(2) 0.59931(13) 0.0277(8) Uani 1 1 d . . .
H29 H 0.4186 0.6438 0.5931 0.033 Uiso 1 1 calc R . .
C30 C 0.3227(3) 0.7843(3) 0.55453(14) 0.0348(9) Uani 1 1 d . . .
H30 H 0.3170 0.7520 0.5182 0.042 Uiso 1 1 calc R . .
C31 C 0.2721(3) 0.8952(3) 0.56246(14) 0.0281(8) Uani 1 1 d . . .
H31 H 0.2320 0.9393 0.5316 0.034 Uiso 1 1 calc R . .
C32 C 0.2799(3) 0.9414(2) 0.61498(14) 0.0245(7) Uani 1 1 d . . .
H32 H 0.2464 1.0179 0.6203 0.029 Uiso 1 1 calc R . .
C33 C 0.3359(3) 0.8777(2) 0.66009(13) 0.0216(7) Uani 1 1 d . . .
H33 H 0.3394 0.9105 0.6967 0.026 Uiso 1 1 calc R . .
C34 C 0.6846(2) 0.8015(2) 0.63618(12) 0.0173(7) Uani 1 1 d . . .
C35 C 0.7452(3) 0.7250(2) 0.59084(12) 0.0212(7) Uani 1 1 d . . .
H35 H 0.7921 0.6536 0.6014 0.025 Uiso 1 1 calc R . .
C36 C 0.7375(3) 0.7523(3) 0.53103(13) 0.0282(8) Uani 1 1 d . . .
H36 H 0.7774 0.6992 0.5007 0.034 Uiso 1 1 calc R . .
C37 C 0.6719(3) 0.8567(3) 0.51484(14) 0.0298(8) Uani 1 1 d . . .
H37 H 0.6680 0.8755 0.4735 0.036 Uiso 1 1 calc R . .
C38 C 0.6125(3) 0.9329(3) 0.55883(14) 0.0272(8) Uani 1 1 d . . .
H38 H 0.5673 1.0045 0.5479 0.033 Uiso 1 1 calc R . .
C39 C 0.6183(3) 0.9055(2) 0.61909(13) 0.0212(7) Uani 1 1 d . . .
H39 H 0.5764 0.9587 0.6492 0.025 Uiso 1 1 calc R . .
C40 C 0.7829(2) 0.8512(2) 0.73835(12) 0.0149(6) Uani 1 1 d . . .
C41 C 0.8883(3) 0.8613(2) 0.69902(13) 0.0211(7) Uani 1 1 d . . .
H41 H 0.9046 0.8318 0.6595 0.025 Uiso 1 1 calc R . .
C42 C 0.9695(3) 0.9137(2) 0.71664(14) 0.0238(7) Uani 1 1 d . . .
H42 H 1.0416 0.9203 0.6894 0.029 Uiso 1 1 calc R . .
C43 C 0.9459(3) 0.9569(2) 0.77430(14) 0.0252(7) Uani 1 1 d . . .
H43 H 1.0021 0.9928 0.7866 0.030 Uiso 1 1 calc R . .
C44 C 0.8415(3) 0.9477(2) 0.81364(14) 0.0253(7) Uani 1 1 d . . .
H44 H 0.8249 0.9778 0.8530 0.030 Uiso 1 1 calc R . .
C45 C 0.7600(3) 0.8943(2) 0.79573(13) 0.0199(7) Uani 1 1 d . . .
H45 H 0.6882 0.8874 0.8231 0.024 Uiso 1 1 calc R . .
C46 C 0.5144(3) 1.1217(2) 0.86508(13) 0.0200(7) Uani 1 1 d . . .
C47 C 0.5636(3) 1.2109(2) 0.85402(14) 0.0288(8) Uani 1 1 d . . .
H47 H 0.5400 1.2586 0.8212 0.035 Uiso 1 1 calc R . .
C48 C 0.6462(3) 1.2311(2) 0.89005(16) 0.0332(8) Uani 1 1 d . . .
H48 H 0.6796 1.2913 0.8813 0.040 Uiso 1 1 calc R . .
C49 C 0.6796(3) 1.1642(3) 0.93838(15) 0.0313(8) Uani 1 1 d . . .
H49 H 0.7360 1.1781 0.9631 0.038 Uiso 1 1 calc R . .
C50 C 0.6310(3) 1.0769(2) 0.95095(14) 0.0260(7) Uani 1 1 d . . .
H50 H 0.6526 1.0314 0.9848 0.031 Uiso 1 1 calc R . .
C51 C 0.5510(3) 1.0555(2) 0.91436(13) 0.0215(7) Uani 1 1 d . . .
H51 H 0.5199 0.9940 0.9230 0.026 Uiso 1 1 calc R . .
C52 C 0.2364(3) 1.1825(2) 0.84263(13) 0.0211(7) Uani 1 1 d . . .
C53 C 0.1305(3) 1.1616(2) 0.82399(14) 0.0307(8) Uani 1 1 d . . .
H53 H 0.1431 1.1008 0.7988 0.037 Uiso 1 1 calc R . .
C54 C 0.0084(3) 1.2274(3) 0.84136(15) 0.0352(8) Uani 1 1 d . . .
H54 H -0.0622 1.2117 0.8281 0.042 Uiso 1 1 calc R . .
C55 C -0.0120(3) 1.3157(2) 0.87778(14) 0.0316(8) Uani 1 1 d . . .
H55 H -0.0966 1.3599 0.8905 0.038 Uiso 1 1 calc R . .
C56 C 0.0891(3) 1.3397(2) 0.89559(13) 0.0261(7) Uani 1 1 d . . .
H56 H 0.0752 1.4014 0.9202 0.031 Uiso 1 1 calc R . .
C57 C 0.2127(3) 1.2740(2) 0.87785(12) 0.0220(7) Uani 1 1 d . . .
H57 H 0.2827 1.2923 0.8901 0.026 Uiso 1 1 calc R . .
C58 C 0.4476(3) 1.1360(2) 0.73658(13) 0.0261(7) Uani 1 1 d . . .
C59 C 0.5701(3) 1.1355(2) 0.71265(14) 0.0340(8) Uani 1 1 d . . .
H59 H 0.6370 1.1092 0.7366 0.041 Uiso 1 1 calc R . .
C60 C 0.5985(4) 1.1726(3) 0.65420(16) 0.0452(10) Uani 1 1 d . . .
H60 H 0.6837 1.1725 0.6393 0.054 Uiso 1 1 calc R . .
C61 C 0.5056(4) 1.2089(3) 0.61841(17) 0.0516(11) Uani 1 1 d . . .
H61 H 0.5255 1.2333 0.5784 0.062 Uiso 1 1 calc R . .
C62 C 0.3839(4) 1.2098(3) 0.64050(15) 0.0503(11) Uani 1 1 d . . .
H62 H 0.3186 1.2349 0.6156 0.060 Uiso 1 1 calc R . .
C63 C 0.3532(3) 1.1745(3) 0.69914(14) 0.0382(9) Uani 1 1 d . . .
H63 H 0.2672 1.1767 0.7138 0.046 Uiso 1 1 calc R . .
C64 C 0.3191(6) 0.4811(4) 0.5527(4) 0.097(2) Uani 1 1 d . . .
H64 H 0.3932 0.4378 0.5684 0.117 Uiso 1 1 calc R . .
C65 C 0.2060(6) 0.5192(5) 0.5893(3) 0.109(2) Uani 1 1 d . . .
H65 H 0.1994 0.5060 0.6315 0.131 Uiso 1 1 calc R . .
C66 C 0.1045(4) 0.5759(5) 0.5638(2) 0.124(2) Uani 1 1 d . . .
H66 H 0.0245 0.6022 0.5887 0.148 Uiso 1 1 calc R . .
C67 C 0.1120(4) 0.5970(3) 0.5038(2) 0.0749(14) Uani 1 1 d . . .
H67 H 0.0375 0.6373 0.4874 0.090 Uiso 1 1 calc R . .
C68 C 0.2215(5) 0.5622(4) 0.4679(2) 0.0741(14) Uani 1 1 d . . .
H68 H 0.2273 0.5763 0.4257 0.089 Uiso 1 1 calc R . .
C69 C 0.3230(5) 0.5072(5) 0.4926(3) 0.107(2) Uani 1 1 d . . .
H69 H 0.4030 0.4845 0.4673 0.128 Uiso 1 1 calc R . .
C70 C 0.0357(3) 1.0854(3) 0.47110(14) 0.0301(8) Uani 1 1 d . . .
H70 H 0.0604 1.1446 0.4512 0.036 Uiso 1 1 calc R . .
C71 C 0.0645(3) 0.9878(3) 0.44229(14) 0.0307(8) Uani 1 1 d . . .
H71 H 0.1091 0.9792 0.4023 0.037 Uiso 1 1 calc R . .
C72 C 0.0291(3) 0.9022(3) 0.47101(14) 0.0319(8) Uani 1 1 d . . .
H72 H 0.0492 0.8345 0.4510 0.038 Uiso 1 1 calc R . .
C74 C 0.9622(3) 0.9339(3) 0.96480(15) 0.0350(8) Uani 1 1 d . . .
H74 H 0.9358 0.8881 0.9406 0.042 Uiso 1 1 calc R . .
C73 C 1.0540(3) 0.9828(3) 0.94004(15) 0.0344(8) Uani 1 1 d . . .
H73 H 1.0911 0.9710 0.8990 0.041 Uiso 1 1 calc R . .
C75 C 0.9087(3) 0.9508(3) 1.02437(15) 0.0336(8) Uani 1 1 d . . .
H75 H 0.8456 0.9166 1.0410 0.040 Uiso 1 1 calc R . .

loop_
_atom_site_aniso_label
_atom_site_aniso_U_11
_atom_site_aniso_U_22
_atom_site_aniso_U_33
_atom_site_aniso_U_23
_atom_site_aniso_U_13
_atom_site_aniso_U_12
Co1 0.0142(2) 0.0134(2) 0.0160(2) 0.00027(17) -0.00055(17) -0.00345(17)
P1 0.0160(4) 0.0142(4) 0.0160(4) 0.0008(3) -0.0015(3) -0.0041(3)
P2 0.0140(4) 0.0156(4) 0.0171(4) 0.0013(3) -0.0025(3) -0.0041(3)
P3 0.0163(4) 0.0155(4) 0.0158(4) 0.0010(3) -0.0017(3) -0.0055(3)
S1 0.0189(4) 0.0140(4) 0.0220(4) -0.0019(3) 0.0036(3) -0.0054(3)
Si1 0.0189(4) 0.0163(4) 0.0210(5) -0.0002(4) 0.0003(4) -0.0037(4)
B1 0.0125(17) 0.0185(18) 0.0185(19) -0.0012(15) -0.0035(14) -0.0050(14)
C1 0.0165(15) 0.0182(16) 0.0155(16) 0.0025(13) -0.0048(13) -0.0049(13)
C2 0.052(3) 0.019(2) 0.099(3) 0.001(2) 0.038(2) -0.0092(18)
C3 0.038(2) 0.034(2) 0.122(4) -0.012(3) 0.040(3) -0.003(2)
C4 0.0230(18) 0.0212(18) 0.039(2) -0.0052(16) -0.0052(16) 0.0059(15)
C5 0.053(2) 0.0201(19) 0.055(3) 0.0026(18) 0.007(2) -0.0067(18)
C6 0.036(2) 0.0236(19) 0.059(3) -0.0068(18) 0.0227(19) -0.0038(16)
C7 0.0198(16) 0.0116(15) 0.0220(17) 0.0020(13) -0.0067(13) -0.0061(12)
C8 0.0152(15) 0.0142(15) 0.0196(16) -0.0008(13) -0.0015(13) -0.0055(12)
C9 0.0144(15) 0.0187(16) 0.0173(16) 0.0017(13) -0.0020(12) -0.0025(12)
C10 0.0214(16) 0.0142(15) 0.0159(16) 0.0038(13) -0.0018(13) -0.0060(13)
C11 0.0220(16) 0.0187(16) 0.0128(15) 0.0026(13) -0.0006(13) -0.0043(13)
C12 0.0197(16) 0.0232(17) 0.0213(17) 0.0057(14) -0.0029(14) -0.0055(14)
C13 0.0293(18) 0.0256(18) 0.0204(17) 0.0058(14) -0.0112(14) -0.0164(15)
C14 0.0326(19) 0.0176(16) 0.0156(16) -0.0031(13) -0.0007(14) -0.0066(14)
C15 0.0220(16) 0.0154(15) 0.0179(16) 0.0040(13) -0.0036(13) -0.0049(13)
C16 0.0197(16) 0.0149(15) 0.0151(16) 0.0011(12) -0.0038(13) -0.0085(13)
C17 0.0298(19) 0.0260(19) 0.034(2) 0.0066(16) 0.0078(16) 0.0000(15)
C18 0.040(2) 0.0242(19) 0.038(2) 0.0121(16) 0.0038(17) -0.0101(16)
C19 0.0307(19) 0.035(2) 0.0227(18) 0.0003(15) 0.0077(15) -0.0198(16)
C20 0.0213(18) 0.033(2) 0.038(2) 0.0039(17) 0.0077(16) -0.0073(15)
C21 0.0241(18) 0.0228(17) 0.0307(19) 0.0060(15) -0.0014(15) -0.0069(14)
C22 0.0176(16) 0.0197(16) 0.0143(16) 0.0018(13) -0.0050(13) -0.0051(13)
C23 0.0178(16) 0.0191(17) 0.0272(18) 0.0001(14) 0.0002(14) -0.0044(13)
C24 0.0292(19) 0.0204(17) 0.036(2) 0.0053(15) -0.0012(16) -0.0115(15)
C25 0.0190(17) 0.034(2) 0.0314(19) 0.0091(16) -0.0039(15) -0.0150(15)
C26 0.0134(16) 0.0281(19) 0.0334(19) 0.0070(15) -0.0006(14) -0.0044(14)
C27 0.0185(16) 0.0153(16) 0.0304(18) 0.0028(14) -0.0006(14) -0.0027(13)
C28 0.0127(15) 0.0211(16) 0.0170(16) 0.0031(13) 0.0002(13) -0.0055(13)
C29 0.037(2) 0.0197(17) 0.0264(19) 0.0012(15) -0.0116(16) -0.0058(15)
C30 0.049(2) 0.038(2) 0.0218(19) 0.0019(16) -0.0168(17) -0.0135(18)
C31 0.0183(17) 0.036(2) 0.0296(19) 0.0127(16) -0.0091(15) -0.0066(15)
C32 0.0157(16) 0.0228(17) 0.0317(19) 0.0054(15) -0.0006(14) -0.0024(13)
C33 0.0187(16) 0.0232(17) 0.0218(17) 0.0030(14) -0.0036(14) -0.0047(14)
C34 0.0139(15) 0.0217(16) 0.0190(16) 0.0013(13) -0.0028(13) -0.0093(13)
C35 0.0215(17) 0.0241(17) 0.0188(17) 0.0020(14) -0.0001(14) -0.0092(14)
C36 0.0281(18) 0.039(2) 0.0196(18) -0.0031(16) 0.0026(15) -0.0149(16)
C37 0.0270(18) 0.052(2) 0.0152(17) 0.0105(16) -0.0083(15) -0.0176(17)
C38 0.0203(17) 0.0310(19) 0.0289(19) 0.0116(16) -0.0054(15) -0.0062(15)
C39 0.0193(16) 0.0265(17) 0.0177(17) -0.0002(14) -0.0004(13) -0.0073(14)
C40 0.0140(15) 0.0126(15) 0.0189(16) 0.0034(13) -0.0049(13) -0.0042(12)
C41 0.0242(17) 0.0243(17) 0.0173(16) 0.0043(13) -0.0048(14) -0.0105(14)
C42 0.0190(17) 0.0232(17) 0.0312(19) 0.0088(15) -0.0050(14) -0.0100(14)
C43 0.0180(16) 0.0206(17) 0.041(2) 0.0005(15) -0.0089(15) -0.0094(14)
C44 0.0228(17) 0.0229(17) 0.0312(19) -0.0093(15) -0.0066(15) -0.0051(14)
C45 0.0173(16) 0.0175(16) 0.0235(17) -0.0014(14) 0.0001(13) -0.0041(13)
C46 0.0146(15) 0.0145(16) 0.0280(18) -0.0050(14) 0.0034(14) -0.0021(12)
C47 0.0223(17) 0.0223(18) 0.041(2) 0.0065(16) -0.0047(16) -0.0059(14)
C48 0.0238(18) 0.0167(17) 0.060(3) -0.0031(17) -0.0080(18) -0.0063(14)
C49 0.0202(17) 0.0311(19) 0.043(2) -0.0161(17) -0.0031(16) -0.0054(15)
C50 0.0231(17) 0.0273(18) 0.0261(18) -0.0026(15) 0.0000(15) -0.0061(15)
C51 0.0186(16) 0.0185(16) 0.0245(18) -0.0048(14) 0.0038(14) -0.0037(13)
C52 0.0237(17) 0.0172(16) 0.0209(17) 0.0031(13) -0.0013(14) -0.0050(13)
C53 0.0292(19) 0.0268(19) 0.034(2) -0.0092(16) -0.0031(16) -0.0049(15)
C54 0.0216(18) 0.038(2) 0.046(2) -0.0025(18) -0.0069(17) -0.0073(16)
C55 0.0198(18) 0.0297(19) 0.037(2) -0.0067(16) 0.0000(16) 0.0040(15)
C56 0.0321(19) 0.0182(17) 0.0216(18) -0.0006(14) -0.0022(15) 0.0022(15)
C57 0.0252(17) 0.0179(16) 0.0213(17) 0.0020(14) -0.0034(14) -0.0041(14)
C58 0.0320(19) 0.0158(16) 0.0253(18) -0.0027(14) 0.0040(15) -0.0021(14)
C59 0.041(2) 0.0231(18) 0.031(2) 0.0070(16) 0.0041(17) -0.0039(16)
C60 0.047(2) 0.038(2) 0.039(2) 0.0027(19) 0.016(2) -0.0069(19)
C61 0.067(3) 0.039(2) 0.034(2) 0.0112(19) 0.008(2) -0.003(2)
C62 0.069(3) 0.048(2) 0.025(2) 0.0063(18) -0.012(2) -0.001(2)
C63 0.050(2) 0.034(2) 0.029(2) -0.0047(17) -0.0054(18) -0.0086(18)
C64 0.077(4) 0.034(3) 0.207(7) 0.009(4) -0.103(5) -0.017(3)
C65 0.084(4) 0.135(5) 0.138(5) 0.086(4) -0.056(4) -0.072(4)
C66 0.039(3) 0.221(7) 0.082(4) 0.062(4) 0.013(3) -0.013(4)
C67 0.054(3) 0.068(3) 0.084(4) 0.025(3) 0.006(3) 0.001(2)
C68 0.075(4) 0.076(4) 0.076(4) -0.029(3) 0.012(3) -0.036(3)
C69 0.044(3) 0.100(5) 0.169(7) -0.091(5) -0.013(4) 0.004(3)
C70 0.0306(19) 0.036(2) 0.030(2) 0.0070(17) -0.0128(16) -0.0158(16)
C71 0.0243(18) 0.043(2) 0.0179(18) 0.0063(16) -0.0045(14) -0.0001(16)
C72 0.044(2) 0.0248(19) 0.027(2) -0.0020(16) -0.0138(17) -0.0051(16)
C74 0.040(2) 0.031(2) 0.038(2) 0.0021(17) -0.0116(18) -0.0142(17)
C73 0.038(2) 0.029(2) 0.036(2) 0.0028(17) -0.0057(17) -0.0095(17)
C75 0.0249(19) 0.033(2) 0.044(2) 0.0082(17) -0.0034(17) -0.0127(16)

loop_
_geom_bond_atom_site_label_1
_geom_bond_atom_site_label_2
_geom_bond_distance
_geom_bond_site_symmetry_2
_geom_bond_publ_flag
Co1 P2 2.1667(8) . y
Co1 S1 2.1904(8) . y
Co1 P1 2.2057(8) . y
Co1 P3 2.2432(8) . y
P1 C7 1.811(3) . ?
P1 C16 1.825(3) . ?
P1 C10 1.833(3) . ?
P2 C8 1.800(3) . ?
P2 C28 1.826(3) . ?
P2 C22 1.831(3) . ?
P3 C9 1.818(3) . ?
P3 C34 1.830(3) . ?
P3 C40 1.835(3) . ?
S1 Si1 2.1199(10) . y
Si1 C46 1.874(3) . y
Si1 C58 1.881(3) . ?
Si1 C52 1.881(3) . ?
B1 C1 1.627(4) . ?
B1 C9 1.649(4) . ?
B1 C7 1.671(4) . ?
B1 C8 1.675(4) . ?
C1 C6 1.372(4) . ?
C1 C2 1.373(4) . ?
C2 C3 1.394(4) . ?
C2 H2 0.9500 . ?
C3 C4 1.339(4) . ?
C3 H3 0.9500 . ?
C4 C5 1.348(4) . ?
C4 H4 0.9500 . ?
C5 C6 1.390(4) . ?
C5 H5 0.9500 . ?
C6 H6 0.9500 . ?
C7 H7A 0.9900 . ?
C7 H7B 0.9900 . ?
C8 H8A 0.9900 . ?
C8 H8B 0.9900 . ?
C9 H9A 0.9900 . ?
C9 H9B 0.9900 . ?
C10 C11 1.393(4) . ?
C10 C15 1.393(3) . ?
C11 C12 1.377(4) . ?
C11 H11 0.9500 . ?
C12 C13 1.388(4) . ?
C12 H12 0.9500 . ?
C13 C14 1.392(4) . ?
C13 H13 0.9500 . ?
C14 C15 1.371(4) . ?
C14 H14 0.9500 . ?
C15 H15 0.9500 . ?
C16 C21 1.382(4) . ?
C16 C17 1.383(4) . ?
C17 C18 1.378(4) . ?
C17 H17 0.9500 . ?
C18 C19 1.371(4) . ?
C18 H18 0.9500 . ?
C19 C20 1.375(4) . ?
C19 H19 0.9500 . ?
C20 C21 1.382(4) . ?
C20 H20 0.9500 . ?
C21 H21 0.9500 . ?
C22 C27 1.380(4) . ?
C22 C23 1.393(4) . ?
C23 C24 1.377(4) . ?
C23 H23 0.9500 . ?
C24 C25 1.382(4) . ?
C24 H24 0.9500 . ?
C25 C26 1.372(4) . ?
C25 H25 0.9500 . ?
C26 C27 1.382(4) . ?
C26 H26 0.9500 . ?
C27 H27 0.9500 . ?
C28 C29 1.385(4) . ?
C28 C33 1.387(4) . ?
C29 C30 1.384(4) . ?
C29 H29 0.9500 . ?
C30 C31 1.379(4) . ?
C30 H30 0.9500 . ?
C31 C32 1.368(4) . ?
C31 H31 0.9500 . ?
C32 C33 1.372(4) . ?
C32 H32 0.9500 . ?
C33 H33 0.9500 . ?
C34 C39 1.390(4) . ?
C34 C35 1.398(4) . ?
C35 C36 1.377(4) . ?
C35 H35 0.9500 . ?
C36 C37 1.385(4) . ?
C36 H36 0.9500 . ?
C37 C38 1.372(4) . ?
C37 H37 0.9500 . ?
C38 C39 1.384(4) . ?
C38 H38 0.9500 . ?
C39 H39 0.9500 . ?
C40 C45 1.383(4) . ?
C40 C41 1.385(3) . ?
C41 C42 1.378(4) . ?
C41 H41 0.9500 . ?
C42 C43 1.388(4) . ?
C42 H42 0.9500 . ?
C43 C44 1.373(4) . ?
C43 H43 0.9500 . ?
C44 C45 1.392(4) . ?
C44 H44 0.9500 . ?
C45 H45 0.9500 . ?
C46 C51 1.395(4) . ?
C46 C47 1.402(4) . ?
C47 C48 1.388(4) . ?
C47 H47 0.9500 . ?
C48 C49 1.375(4) . ?
C48 H48 0.9500 . ?
C49 C50 1.378(4) . ?
C49 H49 0.9500 . ?
C50 C51 1.381(4) . ?
C50 H50 0.9500 . ?
C51 H51 0.9500 . ?
C52 C57 1.386(4) . ?
C52 C53 1.397(4) . ?
C53 C54 1.376(4) . ?
C53 H53 0.9500 . ?
C54 C55 1.374(4) . ?
C54 H54 0.9500 . ?
C55 C56 1.357(4) . ?
C55 H55 0.9500 . ?
C56 C57 1.390(4) . ?
C56 H56 0.9500 . ?
C57 H57 0.9500 . ?
C58 C59 1.377(4) . ?
C58 C63 1.397(4) . ?
C59 C60 1.394(4) . ?
C59 H59 0.9500 . ?
C60 C61 1.357(5) . ?
C60 H60 0.9500 . ?
C61 C62 1.358(5) . ?
C61 H61 0.9500 . ?
C62 C63 1.394(4) . ?
C62 H62 0.9500 . ?
C63 H63 0.9500 . ?
C64 C65 1.358(7) . ?
C64 C69 1.369(7) . ?
C64 H64 0.9500 . ?
C65 C66 1.335(6) . ?
C65 H65 0.9500 . ?
C66 C67 1.354(6) . ?
C66 H66 0.9500 . ?
C67 C68 1.319(5) . ?
C67 H67 0.9500 . ?
C68 C69 1.322(6) . ?
C68 H68 0.9500 . ?
C69 H69 0.9500 . ?
C70 C71 1.369(4) . ?
C70 C72 1.377(4) 2_576 ?
C70 H70 0.9500 . ?
C71 C72 1.372(4) . ?
C71 H71 0.9500 . ?
C72 C70 1.377(4) 2_576 ?
C72 H72 0.9500 . ?
C74 C75 1.377(4) . ?
C74 C73 1.379(4) . ?
C74 H74 0.9500 . ?
C73 C75 1.378(4) 2_777 ?
C73 H73 0.9500 . ?
C75 C73 1.378(4) 2_777 ?
C75 H75 0.9500 . ?
